data_4342541
loop_
_publ_author_name
'Davidson, Jillian J.'
'DeMott, Jessica C.'
'Douvris, Christos'
'Fafard, Claudia M.'
'Bhuvanesh, Nattamai'
'Chen, Chun-Hsing'
'Herbert, David E.'
'Lee, Chun-I'
'McCulloch, Billy J.'
'Foxman, Bruce M.'
'Ozerov, Oleg V.'

_publ_section_title
;
 Comparison of the Electronic Properties of Diarylamido-Based PNZ Pincer
 Ligands: Redox Activity at the Ligand and Donor Ability Toward the Metal.
;
_journal_issue 6
_journal_name_full 'Inorganic chemistry'
_journal_page_first 2916
_journal_page_last 2935
_journal_paper_doi 10.1021/ic503062w
_journal_volume 54
_journal_year 2015
_chemical_formula_moiety 'C25 H35 B11 Cl12 F2 N1 Ni1 P2'
_chemical_formula_sum 'C25 H35 B11 Cl12 F2 N Ni P2'
_chemical_formula_weight 1052.57
_space_group_IT_number 14
_symmetry_cell_setting monoclinic
_symmetry_space_group_name_Hall '-P 2ybc'
_symmetry_space_group_name_H-M 'P 1 21/c 1'
_atom_sites_solution_hydrogens difmap
_atom_sites_solution_primary direct
_audit_creation_date 2012-07-23
_audit_creation_method CRYSTALS_ver_14.43
_cell_angle_alpha 90
_cell_angle_beta 106.816(2)
_cell_angle_gamma 90
_cell_formula_units_Z 4
_cell_length_a 19.2193(6)
_cell_length_b 15.7847(4)
_cell_length_c 15.2405(5)
_cell_measurement_reflns_used 9961
_cell_measurement_temperature 120
_cell_measurement_theta_max 25
_cell_measurement_theta_min 2
_cell_volume 4425.8(2)
_computing_cell_refinement 'Apex2 (Bruker AXS, 2006)'
_computing_data_collection 'Apex2 (Bruker AXS, 2006)'
_computing_data_reduction 'Apex2 (Bruker AXS, 2006)'
_computing_molecular_graphics 'CAMERON (Watkin et al., 1996)'
_computing_publication_material 'CRYSTALS (Betteridge et al., 2003)'
_computing_structure_refinement 'CRYSTALS (Betteridge et al., 2003)'
_computing_structure_solution 'SIR92 (Altomare et al., 1994)'
_diffrn_ambient_temperature 120
_diffrn_measured_fraction_theta_full 0.978
_diffrn_measured_fraction_theta_max 0.969
_diffrn_measurement_device Area
_diffrn_measurement_device_type 'Bruker Kappa Apex2'
_diffrn_measurement_method '\f & \w scans'
_diffrn_radiation_monochromator graphite
_diffrn_radiation_type 'Mo K\a'
_diffrn_radiation_wavelength 0.71073
_diffrn_reflns_av_R_equivalents 0.089
_diffrn_reflns_limit_h_max 23
_diffrn_reflns_limit_h_min -23
_diffrn_reflns_limit_k_max 13
_diffrn_reflns_limit_k_min -19
_diffrn_reflns_limit_l_max 18
_diffrn_reflns_limit_l_min -18
_diffrn_reflns_number 73297
_diffrn_reflns_theta_full 25.005
_diffrn_reflns_theta_max 26.047
_diffrn_reflns_theta_min 1.107
_diffrn_standards_number 0
_exptl_absorpt_coefficient_mu 1.268
_exptl_absorpt_correction_T_max 0.94
_exptl_absorpt_correction_T_min 0.87
_exptl_absorpt_correction_type numerical
_exptl_absorpt_process_details
; 
 Analytical Absorption (De Meulenaer & Tompa, 1965) 
;
_exptl_crystal_colour red
_exptl_crystal_density_diffrn 1.580
_exptl_crystal_density_method 'not measured'
_exptl_crystal_description prism
_exptl_crystal_F_000 2108
_exptl_crystal_size_max 0.230
_exptl_crystal_size_mid 0.110
_exptl_crystal_size_min 0.050
_refine_diff_density_max 0.79
_refine_diff_density_min -0.71
_refine_ls_extinction_method None
_refine_ls_goodness_of_fit_ref 0.9469
_refine_ls_hydrogen_treatment noref
_refine_ls_matrix_type full
_refine_ls_number_parameters 487
_refine_ls_number_reflns 8484
_refine_ls_number_restraints 0
_refine_ls_R_factor_all 0.0537
_refine_ls_R_factor_gt 0.0329
_refine_ls_shift/su_max 0.0011838
_refine_ls_shift/su_mean 0.0000523
_refine_ls_structure_factor_coef Fsqd
_refine_ls_weighting_details
;
 Method= Modified Sheldrick 
 w=1/[\s^2^(F^2^) + ( 0.02P)^2^ + 3.16P] 
 ,where P=(max(Fo^2^,0) + 2Fc^2^)/3 
;
_refine_ls_weighting_scheme calc
_refine_ls_wR_factor_all 0.0699
_refine_ls_wR_factor_gt 0.0635
_refine_ls_wR_factor_ref 0.0699
_reflns_limit_h_max 22
_reflns_limit_h_min -23
_reflns_limit_k_max 19
_reflns_limit_k_min 0
_reflns_limit_l_max 18
_reflns_limit_l_min 0
_reflns_number_gt 6367
_reflns_number_total 8484
_reflns_threshold_expression I>2.0\s(I)
_oxford_diffrn_Wilson_B_factor 0.00
_oxford_diffrn_Wilson_scale 0.00
_oxford_refine_ls_r_factor_ref 0.0537
_oxford_refine_ls_scale 0.073142(8)
_oxford_reflns_number_all 8484
_oxford_reflns_threshold_expression_ref I>-10.0\s(I)
_oxford_structure_analysis_title 'OZ104_0ma in P2(1)/c'
_cod_data_source_file ic503062w_si_002.cif
_cod_data_source_block '[5-NiCl][CHB11Cl11]'
_cod_depositor_comments 'Adding full bibliography for 4342538--4342546.cif.'
_cod_original_sg_symbol_H-M 'P 1 21/c 1 '
_cod_original_formula_sum 'C25 H35 B11 Cl12 F2 N1 Ni1 P2'
_cod_database_code 4342541

loop_
_symmetry_equiv_pos_as_xyz
x,y,z
-x,-y,-z
-x,y+1/2,-z+1/2
x,-y+1/2,z+1/2

loop_
_atom_site_label
_atom_site_type_symbol
_atom_site_fract_x
_atom_site_fract_y
_atom_site_fract_z
_atom_site_U_iso_or_equiv
_atom_site_occupancy
_atom_site_adp_type
Cl1 Cl 0.77173(4) 0.63907(4) 0.29789(4) 0.0216 1.0000 Uani
Cl2 Cl 0.60404(3) 0.65378(4) 0.36616(4) 0.0239 1.0000 Uani
Cl3 Cl 0.73528(3) 0.48242(4) 0.45280(4) 0.0202 1.0000 Uani
Cl4 Cl 0.91857(3) 0.56766(4) 0.49906(4) 0.0221 1.0000 Uani
Cl5 Cl 0.89974(4) 0.79581(4) 0.43165(5) 0.0254 1.0000 Uani
Cl6 Cl 0.70598(4) 0.84396(4) 0.35103(4) 0.0256 1.0000 Uani
Cl7 Cl 0.63596(3) 0.81589(4) 0.55378(4) 0.0230 1.0000 Uani
Cl8 Cl 0.64943(3) 0.59571(4) 0.61143(4) 0.0219 1.0000 Uani
Cl9 Cl 0.83841(4) 0.54486(4) 0.69159(4) 0.0232 1.0000 Uani
Cl10 Cl 0.93986(3) 0.73228(4) 0.68007(4) 0.0244 1.0000 Uani
Cl11 Cl 0.81403(4) 0.89805(4) 0.59395(4) 0.0217 1.0000 Uani
Cl12 Cl 0.71034(3) 0.28512(4) 0.36898(4) 0.0197 1.0000 Uani
Ni1 Ni 0.724609(17) 0.22046(2) 0.49730(2) 0.0143 1.0000 Uani
P1 P 0.83471(4) 0.18075(4) 0.50127(4) 0.0161 1.0000 Uani
P2 P 0.62341(3) 0.26727(4) 0.52255(4) 0.0156 1.0000 Uani
F1 F 0.99597(8) 0.00308(10) 0.77098(10) 0.0323 1.0000 Uani
F2 F 0.47635(8) 0.05815(10) 0.66473(11) 0.0344 1.0000 Uani
N1 N 0.73239(11) 0.14791(12) 0.59572(13) 0.0157 1.0000 Uani
C1 C 0.85697(13) 0.11880(15) 0.60554(16) 0.0158 1.0000 Uani
C2 C 0.92375(14) 0.08269(16) 0.64841(17) 0.0197 1.0000 Uani
C3 C 0.93243(14) 0.04213(17) 0.73132(18) 0.0212 1.0000 Uani
C4 C 0.87964(14) 0.04191(16) 0.77542(17) 0.0214 1.0000 Uani
C5 C 0.81359(14) 0.07877(16) 0.73411(17) 0.0194 1.0000 Uani
C6 C 0.79951(13) 0.11372(15) 0.64575(16) 0.0155 1.0000 Uani
C7 C 0.66848(13) 0.12173(16) 0.61506(16) 0.0159 1.0000 Uani
C8 C 0.65995(14) 0.04187(17) 0.65182(18) 0.0223 1.0000 Uani
C9 C 0.59532(15) 0.02150(17) 0.66840(18) 0.0252 1.0000 Uani
C10 C 0.53958(14) 0.07932(17) 0.64780(18) 0.0236 1.0000 Uani
C11 C 0.54420(14) 0.15674(17) 0.60776(17) 0.0209 1.0000 Uani
C12 C 0.60888(13) 0.17747(16) 0.58940(16) 0.0164 1.0000 Uani
C13 C 0.90645(13) 0.26117(17) 0.52339(19) 0.0231 1.0000 Uani
C14 C 0.90297(16) 0.31875(19) 0.6026(2) 0.0354 1.0000 Uani
C15 C 0.90325(16) 0.3123(2) 0.4376(2) 0.0369 1.0000 Uani
C16 C 0.84109(14) 0.11406(17) 0.40589(17) 0.0210 1.0000 Uani
C17 C 0.78296(17) 0.04519(17) 0.39141(18) 0.0294 1.0000 Uani
C18 C 0.91654(17) 0.0771(2) 0.4163(2) 0.0430 1.0000 Uani
C19 C 0.63874(15) 0.36237(16) 0.59429(18) 0.0218 1.0000 Uani
C20 C 0.57623(18) 0.38117(19) 0.6346(2) 0.0392 1.0000 Uani
C21 C 0.71131(16) 0.35563(18) 0.66781(19) 0.0316 1.0000 Uani
C22 C 0.53756(14) 0.28141(19) 0.43178(18) 0.0281 1.0000 Uani
C23 C 0.53641(16) 0.3654(2) 0.3811(2) 0.0478 1.0000 Uani
C24 C 0.52423(16) 0.2054(2) 0.3675(2) 0.0455 1.0000 Uani
C25 C 0.77533(13) 0.71502(15) 0.61806(16) 0.0137 1.0000 Uani
B1 B 0.77310(16) 0.66681(18) 0.41164(19) 0.0151 1.0000 Uani
B2 B 0.69117(15) 0.67335(18) 0.44435(19) 0.0163 1.0000 Uani
B3 B 0.75489(15) 0.58950(18) 0.48737(19) 0.0155 1.0000 Uani
B4 B 0.84485(16) 0.63163(18) 0.50823(19) 0.0152 1.0000 Uani
B5 B 0.83646(15) 0.74182(19) 0.47670(19) 0.0171 1.0000 Uani
B6 B 0.74131(16) 0.76743(18) 0.4377(2) 0.0169 1.0000 Uani
B7 B 0.70449(16) 0.75237(18) 0.53068(19) 0.0163 1.0000 Uani
B8 B 0.71197(16) 0.64223(18) 0.56102(19) 0.0157 1.0000 Uani
B9 B 0.80667(16) 0.61713(19) 0.60070(19) 0.0163 1.0000 Uani
B10 B 0.85753(15) 0.71131(18) 0.59431(19) 0.0155 1.0000 Uani
B11 B 0.79411(16) 0.79412(18) 0.55128(19) 0.0157 1.0000 Uani
H1 H 0.8895 0.0165 0.8332 0.0259 1.0000 Uiso
H2 H 0.6410 0.4091 0.5528 0.0268 1.0000 Uiso
H3 H 0.4992 0.2837 0.4623 0.0344 1.0000 Uiso
H4 H 0.7096 0.3109 0.7099 0.0475 1.0000 Uiso
H5 H 0.7758 0.7297 0.6780 0.0213 1.0000 Uiso
H6 H 0.5055 0.1945 0.5936 0.0256 1.0000 Uiso
H7 H 0.5303 0.3902 0.5866 0.0590 1.0000 Uiso
H8 H 0.7781 0.0820 0.7651 0.0264 1.0000 Uiso
H9 H 0.8294 0.1515 0.3532 0.0259 1.0000 Uiso
H10 H 0.9530 0.2312 0.5418 0.0275 1.0000 Uiso
H11 H 0.8603 0.3536 0.5841 0.0529 1.0000 Uiso
H12 H 0.7344 0.0698 0.3800 0.0454 1.0000 Uiso
H13 H 0.9627 0.0856 0.6221 0.0249 1.0000 Uiso
H14 H 0.4763 0.2107 0.3254 0.0677 1.0000 Uiso
H15 H 0.7497 0.3445 0.6392 0.0479 1.0000 Uiso
H16 H 0.7839 0.0102 0.3407 0.0453 1.0000 Uiso
H17 H 0.7206 0.4077 0.7004 0.0474 1.0000 Uiso
H18 H 0.9456 0.3538 0.6176 0.0528 1.0000 Uiso
H19 H 0.5703 0.3344 0.6732 0.0586 1.0000 Uiso
H20 H 0.5426 0.4123 0.4230 0.0700 1.0000 Uiso
H21 H 0.7927 0.0105 0.4438 0.0449 1.0000 Uiso
H22 H 0.6982 0.0023 0.6636 0.0269 1.0000 Uiso
H23 H 0.5745 0.3653 0.3535 0.0701 1.0000 Uiso
H24 H 0.9545 0.1212 0.4343 0.0638 1.0000 Uiso
H25 H 0.9182 0.0527 0.3597 0.0634 1.0000 Uiso
H26 H 0.4905 0.3709 0.3334 0.0696 1.0000 Uiso
H27 H 0.8565 0.3424 0.4178 0.0568 1.0000 Uiso
H28 H 0.9029 0.2846 0.6580 0.0529 1.0000 Uiso
H29 H 0.5584 0.2040 0.3334 0.0679 1.0000 Uiso
H30 H 0.5270 0.1541 0.4007 0.0676 1.0000 Uiso
H31 H 0.9427 0.3525 0.4523 0.0568 1.0000 Uiso
H32 H 0.5894 -0.0306 0.6941 0.0301 1.0000 Uiso
H33 H 0.9279 0.0342 0.4620 0.0640 1.0000 Uiso
H34 H 0.9081 0.2752 0.3892 0.0569 1.0000 Uiso
H35 H 0.5869 0.4319 0.6725 0.0592 1.0000 Uiso

loop_
_atom_site_aniso_label
_atom_site_aniso_U_11
_atom_site_aniso_U_22
_atom_site_aniso_U_33
_atom_site_aniso_U_23
_atom_site_aniso_U_13
_atom_site_aniso_U_12
Cl1 0.0321(4) 0.0210(4) 0.0132(3) -0.0023(3) 0.0089(3) -0.0015(3)
Cl2 0.0162(3) 0.0281(4) 0.0228(4) -0.0046(3) -0.0016(3) -0.0025(3)
Cl3 0.0262(4) 0.0134(3) 0.0228(3) -0.0032(3) 0.0097(3) -0.0033(3)
Cl4 0.0176(3) 0.0254(4) 0.0239(4) -0.0044(3) 0.0068(3) 0.0047(3)
Cl5 0.0242(4) 0.0277(4) 0.0282(4) 0.0013(3) 0.0137(3) -0.0081(3)
Cl6 0.0339(4) 0.0189(4) 0.0202(4) 0.0061(3) 0.0017(3) 0.0016(3)
Cl7 0.0184(3) 0.0223(4) 0.0283(4) -0.0059(3) 0.0071(3) 0.0037(3)
Cl8 0.0231(4) 0.0221(4) 0.0252(4) -0.0018(3) 0.0144(3) -0.0054(3)
Cl9 0.0280(4) 0.0230(4) 0.0178(3) 0.0067(3) 0.0053(3) 0.0042(3)
Cl10 0.0170(3) 0.0308(4) 0.0211(4) -0.0035(3) -0.0013(3) -0.0034(3)
Cl11 0.0302(4) 0.0139(3) 0.0208(3) -0.0036(3) 0.0073(3) -0.0048(3)
Cl12 0.0228(4) 0.0199(3) 0.0178(3) 0.0027(3) 0.0082(3) 0.0002(3)
Ni1 0.01398(17) 0.01467(18) 0.01481(17) 0.00082(13) 0.00490(14) -0.00033(14)
P1 0.0156(4) 0.0159(4) 0.0168(4) 0.0012(3) 0.0049(3) 0.0001(3)
P2 0.0142(3) 0.0184(4) 0.0142(3) 0.0018(3) 0.0042(3) 0.0004(3)
F1 0.0203(9) 0.0386(10) 0.0315(9) 0.0093(8) -0.0025(7) 0.0073(7)
F2 0.0254(9) 0.0380(10) 0.0447(10) 0.0054(8) 0.0178(8) -0.0103(8)
N1 0.0151(12) 0.0140(12) 0.0173(11) -0.0012(9) 0.0038(9) 0.0002(9)
C1 0.0197(14) 0.0119(14) 0.0151(13) -0.0037(10) 0.0041(11) -0.0026(11)
C2 0.0172(14) 0.0194(15) 0.0212(15) -0.0015(12) 0.0035(12) -0.0003(11)
C3 0.0179(15) 0.0198(15) 0.0207(15) -0.0001(12) -0.0024(12) 0.0017(12)
C4 0.0291(16) 0.0162(14) 0.0142(14) -0.0014(11) -0.0008(12) -0.0039(12)
C5 0.0257(16) 0.0145(14) 0.0196(14) -0.0025(11) 0.0089(12) -0.0035(11)
C6 0.0207(14) 0.0099(13) 0.0154(14) -0.0031(10) 0.0043(11) -0.0012(11)
C7 0.0174(14) 0.0165(14) 0.0145(13) -0.0023(11) 0.0057(11) -0.0043(11)
C8 0.0270(16) 0.0181(15) 0.0226(15) 0.0010(12) 0.0083(12) -0.0001(12)
C9 0.0335(17) 0.0195(16) 0.0259(16) 0.0027(12) 0.0140(13) -0.0077(13)
C10 0.0213(16) 0.0284(17) 0.0236(15) -0.0015(12) 0.0104(12) -0.0102(13)
C11 0.0192(15) 0.0239(16) 0.0193(15) 0.0002(12) 0.0052(12) -0.0021(12)
C12 0.0173(14) 0.0169(14) 0.0151(14) -0.0013(11) 0.0050(11) -0.0033(11)
C13 0.0139(14) 0.0216(15) 0.0330(16) 0.0039(12) 0.0052(12) -0.0028(11)
C14 0.0327(18) 0.0264(18) 0.0437(19) -0.0069(15) 0.0058(15) -0.0109(14)
C15 0.0277(17) 0.039(2) 0.044(2) 0.0128(15) 0.0103(15) -0.0138(14)
C16 0.0231(15) 0.0244(16) 0.0166(14) 0.0004(11) 0.0076(12) 0.0044(12)
C17 0.053(2) 0.0210(16) 0.0172(15) -0.0003(12) 0.0147(14) -0.0033(14)
C18 0.0314(18) 0.064(2) 0.0311(18) -0.0194(16) 0.0052(15) 0.0153(16)
C19 0.0286(16) 0.0172(15) 0.0247(15) 0.0006(12) 0.0158(13) -0.0002(12)
C20 0.048(2) 0.0276(18) 0.056(2) -0.0107(15) 0.0382(18) -0.0087(15)
C21 0.0442(19) 0.0279(17) 0.0206(16) -0.0059(13) 0.0063(14) -0.0157(14)
C22 0.0134(14) 0.051(2) 0.0186(15) 0.0090(14) 0.0023(12) 0.0057(13)
C23 0.0265(18) 0.079(3) 0.041(2) 0.0380(19) 0.0134(15) 0.0205(17)
C24 0.0266(18) 0.084(3) 0.0237(17) -0.0129(17) 0.0042(14) -0.0151(18)
C25 0.0149(13) 0.0147(14) 0.0116(13) -0.0010(10) 0.0040(11) 0.0000(10)
B1 0.0173(16) 0.0155(16) 0.0140(15) -0.0018(12) 0.0071(13) -0.0031(12)
B2 0.0145(16) 0.0168(16) 0.0163(16) -0.0014(12) 0.0028(13) -0.0009(12)
B3 0.0167(16) 0.0118(16) 0.0181(16) 0.0001(12) 0.0052(13) -0.0009(12)
B4 0.0174(16) 0.0139(16) 0.0150(15) -0.0004(12) 0.0056(13) -0.0024(12)
B5 0.0165(16) 0.0187(17) 0.0158(16) -0.0023(13) 0.0045(13) -0.0037(13)
B6 0.0192(16) 0.0130(16) 0.0173(16) -0.0007(12) 0.0031(13) -0.0018(12)
B7 0.0166(16) 0.0153(16) 0.0157(16) -0.0019(12) 0.0028(13) -0.0004(12)
B8 0.0184(16) 0.0124(16) 0.0174(16) -0.0044(12) 0.0067(13) -0.0033(12)
B9 0.0173(16) 0.0181(17) 0.0137(15) 0.0005(12) 0.0048(13) 0.0005(12)
B10 0.0152(16) 0.0143(16) 0.0165(16) -0.0013(12) 0.0038(13) -0.0008(12)
B11 0.0174(16) 0.0149(16) 0.0139(15) 0.0002(12) 0.0033(13) -0.0022(12)

loop_
_atom_type_symbol
_atom_type_scat_dispersion_real
_atom_type_scat_dispersion_imag
_atom_type_scat_Cromer_Mann_a1
_atom_type_scat_Cromer_Mann_b1
_atom_type_scat_Cromer_Mann_a2
_atom_type_scat_Cromer_Mann_b2
_atom_type_scat_Cromer_Mann_a3
_atom_type_scat_Cromer_Mann_b3
_atom_type_scat_Cromer_Mann_a4
_atom_type_scat_Cromer_Mann_b4
_atom_type_scat_Cromer_Mann_c
_atom_type_scat_source
C 0.0033 0.0016 2.3100 20.8439 1.0200 10.2075 1.5886 0.5687 0.8650 51.6512 0.2156 'International Tables Vol C 4.2.6.8 and 6.1.1.4'
H 0.0000 0.0000 0.4930 10.5109 0.3229 26.1257 0.1402 3.1424 0.0408 57.7998 0.0030 'International Tables Vol C 4.2.6.8 and 6.1.1.4'
N 0.0061 0.0033 12.2126 0.0057 3.1322 9.8933 2.0125 28.9975 1.1663 0.5826 -11.5290 'International Tables Vol C 4.2.6.8 and 6.1.1.4'
F 0.0171 0.0103 3.5392 10.2825 2.6412 4.2944 1.5170 0.2615 1.0243 26.1476 0.2776 'International Tables Vol C 4.2.6.8 and 6.1.1.4'
P 0.1023 0.0942 6.4345 1.9067 4.1791 27.1570 1.7800 0.5260 1.4908 68.1645 1.1149 'International Tables Vol C 4.2.6.8 and 6.1.1.4'
Cl 0.1484 0.1585 11.4604 0.0104 7.1964 1.1662 6.2556 18.5194 1.6455 47.7784 -9.5574 'International Tables Vol C 4.2.6.8 and 6.1.1.4'
B 0.0013 0.0007 2.0545 23.2185 1.3326 1.0210 1.0979 60.3498 0.7068 0.1403 -0.1932 'International Tables Vol C 4.2.6.8 and 6.1.1.4'
Ni 0.3393 1.1124 12.8376 3.8785 7.2920 0.2565 4.4438 12.1763 2.3800 66.3421 1.0341 'International Tables Vol C 4.2.6.8 and 6.1.1.4'

loop_
_geom_angle_atom_site_label_1
_geom_angle_atom_site_label_2
_geom_angle_atom_site_label_3
_geom_angle
_geom_angle_publ_flag
Cl12 Ni1 P1 91.66(3) yes
Cl12 Ni1 P2 96.44(3) yes
P1 Ni1 P2 168.48(3) yes
Cl12 Ni1 N1 170.08(6) yes
P1 Ni1 N1 87.13(6) yes
P2 Ni1 N1 86.27(6) yes
Cl12 Ni1 C6 154.53(5) yes
P1 Ni1 C6 63.10(5) yes
P2 Ni1 C6 109.02(5) yes
N1 Ni1 C6 24.78(8) yes
Cl12 Ni1 C7 150.44(5) yes
P1 Ni1 C7 111.65(5) yes
P2 Ni1 C7 63.68(5) yes
N1 Ni1 C7 25.97(8) yes
C6 Ni1 C7 50.70(7) yes
Ni1 P1 C1 99.20(8) yes
Ni1 P1 C13 118.44(9) yes
C1 P1 C13 103.82(12) yes
Ni1 P1 C16 115.43(9) yes
C1 P1 C16 109.53(12) yes
C13 P1 C16 108.99(12) yes
Ni1 P2 C12 97.04(8) yes
Ni1 P2 C19 112.31(9) yes
C12 P2 C19 109.25(11) yes
Ni1 P2 C22 123.56(9) yes
C12 P2 C22 105.52(12) yes
C19 P2 C22 107.75(13) yes
Ni1 N1 C6 121.49(16) yes
Ni1 N1 C7 118.64(16) yes
C6 N1 C7 119.7(2) yes
P1 C1 C2 126.08(19) yes
P1 C1 C6 113.35(18) yes
C2 C1 C6 120.5(2) yes
C1 C2 C3 118.2(2) yes
C1 C2 H13 121.2 no
C3 C2 H13 120.6 no
F1 C3 C2 118.5(2) yes
F1 C3 C4 118.9(2) yes
C2 C3 C4 122.6(2) yes
C3 C4 C5 119.5(2) yes
C3 C4 H1 119.1 no
C5 C4 H1 121.4 no
C4 C5 C6 120.1(2) yes
C4 C5 H8 120.3 no
C6 C5 H8 119.6 no
C1 C6 C5 118.7(2) yes
C1 C6 N1 117.0(2) yes
C5 C6 N1 124.3(2) yes
C1 C6 Ni1 84.31(15) yes
C5 C6 Ni1 154.60(18) yes
N1 C7 C8 123.8(2) yes
Ni1 C7 C8 149.20(18) yes
N1 C7 C12 116.6(2) yes
Ni1 C7 C12 84.72(15) yes
C8 C7 C12 119.4(2) yes
C7 C8 C9 119.8(2) yes
C7 C8 H22 119.7 no
C9 C8 H22 120.4 no
C8 C9 C10 119.3(2) yes
C8 C9 H32 120.7 no
C10 C9 H32 120.1 no
F2 C10 C9 118.4(2) yes
F2 C10 C11 118.6(2) yes
C9 C10 C11 123.0(2) yes
C10 C11 C12 118.2(2) yes
C10 C11 H6 121.4 no
C12 C11 H6 120.4 no
P2 C12 C7 113.54(18) yes
P2 C12 C11 126.1(2) yes
C7 C12 C11 120.0(2) yes
P1 C13 C14 110.78(18) yes
P1 C13 C15 111.57(19) yes
C14 C13 C15 111.3(2) yes
P1 C13 H10 107.1 no
C14 C13 H10 107.9 no
C15 C13 H10 108.0 no
C13 C14 H11 109.7 no
C13 C14 H18 107.5 no
H11 C14 H18 109.7 no
C13 C14 H28 110.9 no
H11 C14 H28 110.3 no
H18 C14 H28 108.6 no
C13 C15 H27 109.0 no
C13 C15 H31 108.4 no
H27 C15 H31 109.9 no
C13 C15 H34 110.2 no
H27 C15 H34 109.8 no
H31 C15 H34 109.5 no
P1 C16 C17 108.06(17) yes
P1 C16 C18 114.64(19) yes
C17 C16 C18 112.1(2) yes
P1 C16 H9 104.8 no
C17 C16 H9 109.2 no
C18 C16 H9 107.8 no
C16 C17 H12 111.3 no
C16 C17 H16 110.1 no
H12 C17 H16 109.1 no
C16 C17 H21 109.5 no
H12 C17 H21 109.1 no
H16 C17 H21 107.7 no
C16 C18 H24 111.3 no
C16 C18 H25 109.8 no
H24 C18 H25 108.7 no
C16 C18 H33 111.0 no
H24 C18 H33 107.6 no
H25 C18 H33 108.3 no
P2 C19 C20 112.97(19) yes
P2 C19 C21 109.76(18) yes
C20 C19 C21 112.2(2) yes
P2 C19 H2 105.1 no
C20 C19 H2 107.5 no
C21 C19 H2 109.0 no
C19 C20 H7 111.7 no
C19 C20 H19 109.8 no
H7 C20 H19 109.0 no
C19 C20 H35 110.1 no
H7 C20 H35 108.3 no
H19 C20 H35 107.9 no
C19 C21 H4 110.0 no
C19 C21 H15 109.5 no
H4 C21 H15 110.1 no
C19 C21 H17 108.5 no
H4 C21 H17 108.9 no
H15 C21 H17 109.8 no
P2 C22 C23 111.4(2) yes
P2 C22 C24 109.6(2) yes
C23 C22 C24 112.5(3) yes
P2 C22 H3 106.4 no
C23 C22 H3 107.7 no
C24 C22 H3 109.0 no
C22 C23 H20 110.5 no
C22 C23 H23 108.9 no
H20 C23 H23 109.5 no
C22 C23 H26 109.4 no
H20 C23 H26 109.9 no
H23 C23 H26 108.7 no
C22 C24 H14 108.0 no
C22 C24 H29 110.9 no
H14 C24 H29 108.5 no
C22 C24 H30 110.9 no
H14 C24 H30 109.0 no
H29 C24 H30 109.4 no
B7 C25 B8 63.14(16) yes
B7 C25 B9 115.38(19) yes
B8 C25 B9 63.00(16) yes
B7 C25 B10 114.86(19) yes
B8 C25 B10 115.51(19) yes
B9 C25 B10 63.25(16) yes
B7 C25 B11 62.84(16) yes
B8 C25 B11 115.29(19) yes
B9 C25 B11 115.03(19) yes
B10 C25 B11 62.36(16) yes
B7 C25 H5 116.9 no
B8 C25 H5 117.6 no
B9 C25 H5 118.0 no
B10 C25 H5 117.5 no
B11 C25 H5 116.9 no
Cl1 B1 B2 121.32(19) yes
Cl1 B1 B3 120.77(19) yes
B2 B1 B3 60.33(16) yes
Cl1 B1 B4 121.02(18) yes
B2 B1 B4 108.66(19) yes
B3 B1 B4 60.25(16) yes
Cl1 B1 B5 121.38(18) yes
B2 B1 B5 108.8(2) yes
B3 B1 B5 109.0(2) yes
B4 B1 B5 60.53(16) yes
Cl1 B1 B6 121.67(19) yes
B2 B1 B6 60.08(16) yes
B3 B1 B6 108.72(19) yes
B4 B1 B6 108.9(2) yes
B5 B1 B6 60.52(16) yes
B1 B2 Cl2 122.53(18) yes
B1 B2 B3 59.72(16) yes
Cl2 B2 B3 121.84(19) yes
B1 B2 B6 59.97(16) yes
Cl2 B2 B6 121.61(19) yes
B3 B2 B6 108.1(2) yes
B1 B2 B7 107.3(2) yes
Cl2 B2 B7 121.59(19) yes
B3 B2 B7 108.1(2) yes
B6 B2 B7 59.66(16) yes
B1 B2 B8 107.6(2) yes
Cl2 B2 B8 121.22(19) yes
B3 B2 B8 59.84(16) yes
B6 B2 B8 108.5(2) yes
B7 B2 B8 60.67(16) yes
B2 B3 B1 59.95(16) yes
B2 B3 Cl3 121.97(18) yes
B1 B3 Cl3 121.56(18) yes
B2 B3 B4 108.21(19) yes
B1 B3 B4 60.07(16) yes
Cl3 B3 B4 121.06(18) yes
B2 B3 B8 59.57(16) yes
B1 B3 B8 107.6(2) yes
Cl3 B3 B8 122.29(18) yes
B4 B3 B8 108.28(19) yes
B2 B3 B9 107.7(2) yes
B1 B3 B9 107.5(2) yes
Cl3 B3 B9 122.10(19) yes
B4 B3 B9 59.82(15) yes
B8 B3 B9 60.31(16) yes
B3 B4 B1 59.68(16) yes
B3 B4 Cl4 121.66(18) yes
B1 B4 Cl4 123.61(18) yes
B3 B4 B5 107.7(2) yes
B1 B4 B5 59.48(16) yes
Cl4 B4 B5 122.68(18) yes
B3 B4 B9 59.74(15) yes
B1 B4 B9 107.15(19) yes
Cl4 B4 B9 120.60(19) yes
B5 B4 B9 108.0(2) yes
B3 B4 B10 108.17(19) yes
B1 B4 B10 107.2(2) yes
Cl4 B4 B10 121.07(18) yes
B5 B4 B10 59.81(16) yes
B9 B4 B10 60.56(16) yes
B4 B5 B1 59.99(16) yes
B4 B5 Cl5 123.24(19) yes
B1 B5 Cl5 122.54(19) yes
B4 B5 B6 108.05(19) yes
B1 B5 B6 59.93(16) yes
Cl5 B5 B6 120.56(19) yes
B4 B5 B10 59.63(16) yes
B1 B5 B10 107.4(2) yes
Cl5 B5 B10 122.35(18) yes
B6 B5 B10 107.84(19) yes
B4 B5 B11 107.45(19) yes
B1 B5 B11 107.4(2) yes
Cl5 B5 B11 120.95(19) yes
B6 B5 B11 59.86(16) yes
B10 B5 B11 59.81(16) yes
B5 B6 B2 107.9(2) yes
B5 B6 B1 59.55(16) yes
B2 B6 B1 59.95(15) yes
B5 B6 Cl6 122.23(19) yes
B2 B6 Cl6 120.74(19) yes
B1 B6 Cl6 121.46(19) yes
B5 B6 B7 108.0(2) yes
B2 B6 B7 59.83(16) yes
B1 B6 B7 107.4(2) yes
Cl6 B6 B7 122.06(19) yes
B5 B6 B11 59.60(16) yes
B2 B6 B11 107.8(2) yes
B1 B6 B11 106.9(2) yes
Cl6 B6 B11 123.30(19) yes
B7 B6 B11 60.19(16) yes
C25 B7 B2 104.25(19) yes
C25 B7 B6 104.87(19) yes
B2 B7 B6 60.51(16) yes
C25 B7 Cl7 120.73(18) yes
B2 B7 Cl7 126.07(19) yes
B6 B7 Cl7 125.09(19) yes
C25 B7 B8 58.59(15) yes
B2 B7 B8 59.62(16) yes
B6 B7 B8 108.4(2) yes
Cl7 B7 B8 120.43(19) yes
C25 B7 B11 58.68(15) yes
B2 B7 B11 108.3(2) yes
B6 B7 B11 60.22(16) yes
Cl7 B7 B11 119.45(19) yes
B8 B7 B11 108.1(2) yes
C25 B8 B7 58.27(15) yes
C25 B8 B3 104.01(19) yes
B7 B8 B3 107.93(19) yes
C25 B8 B2 104.08(19) yes
B7 B8 B2 59.71(16) yes
B3 B8 B2 60.59(16) yes
C25 B8 Cl8 122.09(18) yes
B7 B8 Cl8 120.13(19) yes
B3 B8 Cl8 125.36(19) yes
B2 B8 Cl8 124.57(19) yes
C25 B8 B9 58.23(15) yes
B7 B8 B9 107.4(2) yes
B3 B8 B9 59.85(16) yes
B2 B8 B9 108.19(19) yes
Cl8 B8 B9 121.06(19) yes
C25 B9 B8 58.77(15) yes
C25 B9 B4 104.53(19) yes
B8 B9 B4 108.4(2) yes
C25 B9 B3 104.41(19) yes
B8 B9 B3 59.84(15) yes
B4 B9 B3 60.44(15) yes
C25 B9 Cl9 121.45(18) yes
B8 B9 Cl9 119.75(18) yes
B4 B9 Cl9 125.24(19) yes
B3 B9 Cl9 124.99(19) yes
C25 B9 B10 58.76(15) yes
B8 B9 B10 108.3(2) yes
B4 B9 B10 59.74(16) yes
B3 B9 B10 108.08(19) yes
Cl9 B9 B10 120.55(19) yes
C25 B10 B9 57.99(15) yes
C25 B10 B5 104.27(19) yes
B9 B10 B5 107.97(19) yes
C25 B10 B4 103.91(19) yes
B9 B10 B4 59.70(15) yes
B5 B10 B4 60.56(16) yes
C25 B10 Cl10 121.20(18) yes
B9 B10 Cl10 119.96(18) yes
B5 B10 Cl10 125.89(19) yes
B4 B10 Cl10 125.37(19) yes
C25 B10 B11 58.63(15) yes
B9 B10 B11 107.6(2) yes
B5 B10 B11 59.96(16) yes
B4 B10 B11 108.3(2) yes
Cl10 B10 B11 120.43(19) yes
C25 B11 B6 104.23(19) yes
C25 B11 B7 58.48(15) yes
B6 B11 B7 59.58(16) yes
C25 B11 B5 104.77(19) yes
B6 B11 B5 60.54(16) yes
B7 B11 B5 108.2(2) yes
C25 B11 B10 59.01(15) yes
B6 B11 B10 108.7(2) yes
B7 B11 B10 108.5(2) yes
B5 B11 B10 60.23(16) yes
C25 B11 Cl11 121.24(18) yes
B6 B11 Cl11 125.33(19) yes
B7 B11 Cl11 120.21(19) yes
B5 B11 Cl11 125.13(19) yes
B10 B11 Cl11 119.65(19) yes

loop_
_geom_bond_atom_site_label_1
_geom_bond_atom_site_label_2
_geom_bond_distance
_geom_bond_publ_flag
Cl1 B1 1.781(3) yes
Cl2 B2 1.779(3) yes
Cl3 B3 1.778(3) yes
Cl4 B4 1.778(3) yes
Cl5 B5 1.778(3) yes
Cl6 B6 1.773(3) yes
Cl7 B7 1.770(3) yes
Cl8 B8 1.763(3) yes
Cl9 B9 1.762(3) yes
Cl10 B10 1.768(3) yes
Cl11 B11 1.765(3) yes
Cl12 Ni1 2.1520(7) yes
Ni1 P1 2.1910(7) yes
Ni1 P2 2.2158(7) yes
Ni1 N1 1.859(2) yes
Ni1 C6 2.854(2) yes
Ni1 C7 2.817(2) yes
P1 C1 1.809(2) yes
P1 C13 1.832(3) yes
P1 C16 1.827(3) yes
P2 C12 1.814(2) yes
P2 C19 1.830(3) yes
P2 C22 1.835(3) yes
F1 C3 1.345(3) yes
F2 C10 1.355(3) yes
N1 C6 1.403(3) yes
N1 C7 1.406(3) yes
C1 C2 1.384(3) yes
C1 C6 1.412(3) yes
C2 C3 1.383(4) yes
C2 H13 0.948 no
C3 C4 1.369(4) yes
C4 C5 1.373(4) yes
C4 H1 0.936 no
C5 C6 1.407(3) yes
C5 H8 0.937 no
C7 C8 1.408(3) yes
C7 C12 1.407(3) yes
C8 C9 1.375(4) yes
C8 H22 0.942 no
C9 C10 1.373(4) yes
C9 H32 0.933 no
C10 C11 1.380(4) yes
C11 C12 1.390(3) yes
C11 H6 0.929 no
C13 C14 1.528(4) yes
C13 C15 1.522(4) yes
C13 H10 0.979 no
C14 H11 0.959 no
C14 H18 0.960 no
C14 H28 1.002 no
C15 H27 0.983 no
C15 H31 0.964 no
C15 H34 0.966 no
C16 C17 1.528(4) yes
C16 C18 1.528(4) yes
C16 H9 0.969 no
C17 H12 0.978 no
C17 H16 0.955 no
C17 H21 0.941 no
C18 H24 0.988 no
C18 H25 0.954 no
C18 H33 0.950 no
C19 C20 1.529(4) yes
C19 C21 1.519(4) yes
C19 H2 0.981 no
C20 H7 0.981 no
C20 H19 0.971 no
C20 H35 0.973 no
C21 H4 0.961 no
C21 H15 0.975 no
C21 H17 0.950 no
C22 C23 1.531(4) yes
C22 C24 1.523(4) yes
C22 H3 0.979 no
C23 H20 0.962 no
C23 H23 0.945 no
C23 H26 0.972 no
C24 H14 0.962 no
C24 H29 0.950 no
C24 H30 0.948 no
C25 B7 1.710(4) yes
C25 B8 1.716(4) yes
C25 B9 1.707(4) yes
C25 B10 1.721(4) yes
C25 B11 1.714(4) yes
C25 H5 0.941 no
B1 B2 1.787(4) yes
B1 B3 1.783(4) yes
B1 B4 1.790(4) yes
B1 B5 1.780(4) yes
B1 B6 1.787(4) yes
B2 B3 1.794(4) yes
B2 B6 1.789(4) yes
B2 B7 1.777(4) yes
B2 B8 1.775(4) yes
B3 B4 1.793(4) yes
B3 B8 1.780(4) yes
B3 B9 1.780(4) yes
B4 B5 1.799(4) yes
B4 B9 1.782(4) yes
B4 B10 1.782(4) yes
B5 B6 1.798(4) yes
B5 B10 1.786(4) yes
B5 B11 1.781(4) yes
B6 B7 1.774(4) yes
B6 B11 1.786(4) yes
B7 B8 1.794(4) yes
B7 B11 1.785(4) yes
B8 B9 1.788(4) yes
B9 B10 1.797(4) yes
B10 B11 1.778(4) yes
